data_2235540
loop_
_publ_author_name
'Kumar, Raju Suresh'
'Osman, Hasnah'
'Almansour, Abdulrahman I.'
'Arshad, Suhana'
'Razak, Ibrahim Abdul'

_publ_section_title
;
 11-[(<i>E</i>)-2-Fluorobenzylidene]-8-(2-fluorophenyl)-14-hydroxy-6-thia-3,13-diazaheptacyclo[13.7.1.1^9,13^.0^2,9^.0^2,14^.0^3,7^.0^19,23^]tetracosa-1(22),15(23),16,18,20-pentaen-10-one
;
_journal_coeditor_code LH5479
_journal_issue 7
_journal_name_full 'Acta Crystallographica Section E'
_journal_page_first o2094
_journal_page_last o2095
_journal_paper_doi 10.1107/S1600536812025512
_journal_volume 68
_journal_year 2012
_chemical_formula_iupac 'C34 H26 F2 N2 O2 S'
_chemical_formula_moiety 'C34 H26 F2 N2 O2 S'
_chemical_formula_sum 'C34 H26 F2 N2 O2 S'
_chemical_formula_weight 564.63
_chemical_name_systematic
;
11-[(<i>E</i>)-2-Fluorobenzylidene]-8-(2-fluorophenyl)-14-hydroxy-6-thia-
3,13-diazaheptacyclo[13.7.1.1^9,13^.0^2,9^.0^2,14^.0^3,7^.0^19,23^]tetracosa-
1(22),15(23),16,18,20-pentaen-10-one
;
_space_group_IT_number 14
_symmetry_cell_setting monoclinic
_symmetry_space_group_name_Hall '-P 2ybc'
_symmetry_space_group_name_H-M 'P 1 21/c 1'
_atom_sites_solution_hydrogens geom
_atom_sites_solution_primary direct
_atom_sites_solution_secondary difmap
_audit_creation_method SHELXL-97
_cell_angle_alpha 90.00
_cell_angle_beta 92.838(2)
_cell_angle_gamma 90.00
_cell_formula_units_Z 4
_cell_length_a 11.1783(10)
_cell_length_b 16.1033(14)
_cell_length_c 15.2165(13)
_cell_measurement_reflns_used 4640
_cell_measurement_temperature 296(2)
_cell_measurement_theta_max 22.54
_cell_measurement_theta_min 2.53
_cell_volume 2735.7(4)
_computing_cell_refinement 'SAINT (Bruker, 2009)'
_computing_data_collection 'APEX2 (Bruker, 2009)'
_computing_data_reduction 'SAINT (Bruker, 2009)'
_computing_molecular_graphics 'SHELXTL (Sheldrick, 2008)'
_computing_publication_material
;
SHELXTL (Sheldrick, 2008) and PLATON (Spek, 2009)
;
_computing_structure_refinement 'SHELXTL (Sheldrick, 2008)'
_computing_structure_solution 'SHELXTL (Sheldrick, 2008)'
_diffrn_ambient_temperature 296(2)
_diffrn_measured_fraction_theta_full 0.994
_diffrn_measured_fraction_theta_max 0.994
_diffrn_measurement_device_type
;
Bruker SMART APEXII DUO CCD area-detector diffractometer
;
_diffrn_measurement_method '\f and \w scans'
_diffrn_radiation_monochromator graphite
_diffrn_radiation_source 'fine-focus sealed tube'
_diffrn_radiation_type MoK\a
_diffrn_radiation_wavelength 0.71073
_diffrn_reflns_av_R_equivalents 0.0480
_diffrn_reflns_av_sigmaI/netI 0.0500
_diffrn_reflns_limit_h_max 15
_diffrn_reflns_limit_h_min -15
_diffrn_reflns_limit_k_max 20
_diffrn_reflns_limit_k_min -22
_diffrn_reflns_limit_l_max 21
_diffrn_reflns_limit_l_min -21
_diffrn_reflns_number 30643
_diffrn_reflns_theta_full 30.06
_diffrn_reflns_theta_max 30.06
_diffrn_reflns_theta_min 1.82
_exptl_absorpt_coefficient_mu 0.168
_exptl_absorpt_correction_T_max 0.9755
_exptl_absorpt_correction_T_min 0.9360
_exptl_absorpt_correction_type multi-scan
_exptl_absorpt_process_details '(SADABS; Bruker, 2009)'
_exptl_crystal_colour colourless
_exptl_crystal_density_diffrn 1.371
_exptl_crystal_density_method 'not measured'
_exptl_crystal_description block
_exptl_crystal_F_000 1176
_exptl_crystal_size_max 0.40
_exptl_crystal_size_mid 0.26
_exptl_crystal_size_min 0.15
_refine_diff_density_max 0.439
_refine_diff_density_min -0.365
_refine_ls_extinction_method none
_refine_ls_goodness_of_fit_ref 1.028
_refine_ls_hydrogen_treatment mixed
_refine_ls_matrix_type full
_refine_ls_number_parameters 374
_refine_ls_number_reflns 7981
_refine_ls_number_restraints 0
_refine_ls_restrained_S_all 1.028
_refine_ls_R_factor_all 0.1030
_refine_ls_R_factor_gt 0.0540
_refine_ls_shift/su_max 0.000
_refine_ls_shift/su_mean 0.000
_refine_ls_structure_factor_coef Fsqd
_refine_ls_weighting_details 'calc w=1/[\s^2^(Fo^2^)+(0.0842P)^2^+0.2935P] where P=(Fo^2^+2Fc^2^)/3'
_refine_ls_weighting_scheme calc
_refine_ls_wR_factor_gt 0.1426
_refine_ls_wR_factor_ref 0.1725
_reflns_number_gt 4714
_reflns_number_total 7981
_reflns_threshold_expression 'I > 2\s(I)'
_cod_data_source_file lh5479.cif
_cod_data_source_block I
_cod_original_sg_symbol_H-M 'P 21/c'
_cod_database_code 2235540
_cod_database_fobs_code 2235540

loop_
_symmetry_equiv_pos_as_xyz
'x, y, z'
'-x, y+1/2, -z+1/2'
'-x, -y, -z'
'x, -y-1/2, z-1/2'

loop_
_atom_site_type_symbol
_atom_site_label
_atom_site_fract_x
_atom_site_fract_y
_atom_site_fract_z
_atom_site_U_iso_or_equiv
_atom_site_adp_type
_atom_site_calc_flag
_atom_site_refinement_flags
_atom_site_occupancy
_atom_site_symmetry_multiplicity
S S1 0.64031(5) 0.09464(4) 0.28495(4) 0.05918(19) Uani d . 1 1
F F1 1.15043(16) 0.49435(9) 0.45961(12) 0.0838(5) Uani d . 1 1
F F2 0.55699(14) 0.25610(10) 0.49142(12) 0.0797(5) Uani d . 1 1
O O1 1.09128(14) 0.06644(8) 0.36084(10) 0.0454(3) Uani d . 1 1
O O2 0.82349(13) 0.30813(9) 0.52734(9) 0.0478(4) Uani d . 1 1
N N1 0.87293(14) 0.12106(9) 0.32117(9) 0.0339(3) Uani d . 1 1
N N2 1.08274(14) 0.13270(10) 0.49723(10) 0.0370(4) Uani d . 1 1
C C1 1.09271(17) 0.27529(11) 0.33216(11) 0.0352(4) Uani d . 1 1
C C2 0.96866(17) 0.26464(11) 0.33643(11) 0.0330(4) Uani d . 1 1
C C3 0.89385(19) 0.32817(12) 0.31060(12) 0.0432(5) Uani d . 1 1
H H3A 0.8115 0.3233 0.3153 0.052 Uiso calc R 1 1
C C4 0.9441(2) 0.40161(13) 0.27656(14) 0.0527(6) Uani d . 1 1
H H4A 0.8935 0.4447 0.2581 0.063 Uiso calc R 1 1
C C5 1.0638(2) 0.41076(13) 0.27015(14) 0.0542(6) Uani d . 1 1
H H5A 1.0932 0.4593 0.2462 0.065 Uiso calc R 1 1
C C6 1.1446(2) 0.34828(13) 0.29902(13) 0.0454(5) Uani d . 1 1
C C7 1.2708(2) 0.34971(17) 0.30078(16) 0.0612(6) Uani d . 1 1
H H7A 1.3095 0.3960 0.2792 0.073 Uiso calc R 1 1
C C8 1.3370(2) 0.28475(18) 0.33346(16) 0.0635(7) Uani d . 1 1
H H8A 1.4201 0.2877 0.3333 0.076 Uiso calc R 1 1
C C9 1.28338(19) 0.21281(15) 0.36766(14) 0.0513(5) Uani d . 1 1
H H9A 1.3302 0.1692 0.3901 0.062 Uiso calc R 1 1
C C10 1.16086(17) 0.20875(12) 0.36704(11) 0.0375(4) Uani d . 1 1
C C11 1.07658(16) 0.14415(11) 0.40053(11) 0.0330(4) Uani d . 1 1
C C12 0.94494(15) 0.18013(10) 0.37635(10) 0.0292(3) Uani d . 1 1
C C13 0.84768(19) 0.13879(14) 0.22702(12) 0.0436(5) Uani d . 1 1
H H13A 0.8637 0.0899 0.1923 0.052 Uiso calc R 1 1
H H13B 0.8988 0.1834 0.2083 0.052 Uiso calc R 1 1
C C14 0.7179(2) 0.16348(16) 0.21350(15) 0.0573(6) Uani d . 1 1
H H14A 0.6901 0.1559 0.1526 0.069 Uiso calc R 1 1
H H14B 0.7062 0.2210 0.2299 0.069 Uiso calc R 1 1
C C15 0.76423(17) 0.09699(12) 0.36640(12) 0.0380(4) Uani d . 1 1
H H15A 0.7755 0.0416 0.3921 0.046 Uiso calc R 1 1
C C16 0.75285(16) 0.16069(11) 0.44020(11) 0.0346(4) Uani d . 1 1
H H16A 0.7184 0.2112 0.4135 0.042 Uiso calc R 1 1
C C17 0.88387(15) 0.17909(11) 0.46585(10) 0.0301(4) Uani d . 1 1
C C18 0.95895(17) 0.11177(12) 0.51626(12) 0.0366(4) Uani d . 1 1
H H18A 0.9472 0.1144 0.5789 0.044 Uiso calc R 1 1
H H18B 0.9380 0.0566 0.4950 0.044 Uiso calc R 1 1
C C19 1.11878(17) 0.20648(12) 0.54978(12) 0.0392(4) Uani d . 1 1
H H19A 1.1967 0.2248 0.5322 0.047 Uiso calc R 1 1
H H19B 1.1270 0.1906 0.6113 0.047 Uiso calc R 1 1
C C20 1.03218(17) 0.27870(12) 0.54077(11) 0.0371(4) Uani d . 1 1
C C21 0.90487(17) 0.26048(12) 0.51384(11) 0.0350(4) Uani d . 1 1
C C22 1.06286(18) 0.35928(13) 0.54605(13) 0.0428(5) Uani d . 1 1
H H22A 1.0018 0.3974 0.5340 0.051 Uiso calc R 1 1
C C23 1.18185(19) 0.39387(13) 0.56861(13) 0.0456(5) Uani d . 1 1
C C24 1.2575(2) 0.36255(17) 0.63633(16) 0.0631(7) Uani d . 1 1
H H24A 1.2343 0.3161 0.6676 0.076 Uiso calc R 1 1
C C25 1.3663(3) 0.3997(2) 0.6574(2) 0.0813(9) Uani d . 1 1
H H25A 1.4165 0.3774 0.7019 0.098 Uiso calc R 1 1
C C26 1.4010(3) 0.4689(2) 0.6134(2) 0.0853(9) Uani d . 1 1
H H26A 1.4743 0.4937 0.6285 0.102 Uiso calc R 1 1
C C27 1.3281(3) 0.50214(18) 0.5467(2) 0.0789(8) Uani d . 1 1
H H27A 1.3509 0.5494 0.5166 0.095 Uiso calc R 1 1
C C28 1.2208(2) 0.46361(15) 0.52589(16) 0.0564(6) Uani d . 1 1
C C29 0.67349(17) 0.13516(13) 0.51333(13) 0.0415(4) Uani d . 1 1
C C30 0.6912(2) 0.06281(15) 0.56116(15) 0.0575(6) Uani d . 1 1
H H30A 0.7529 0.0272 0.5471 0.069 Uiso calc R 1 1
C C31 0.6191(3) 0.0420(2) 0.6296(2) 0.0868(10) Uani d . 1 1
H H31A 0.6332 -0.0066 0.6615 0.104 Uiso calc R 1 1
C C32 0.5273(3) 0.0936(2) 0.6497(3) 0.1059(13) Uani d . 1 1
H H32A 0.4788 0.0797 0.6954 0.127 Uiso calc R 1 1
C C33 0.5057(3) 0.1652(2) 0.6035(2) 0.0877(10) Uani d . 1 1
H H33A 0.4429 0.2001 0.6169 0.105 Uiso calc R 1 1
C C34 0.5792(2) 0.18450(16) 0.53672(17) 0.0566(6) Uani d . 1 1
H H1O1 1.022(3) 0.057(2) 0.331(2) 0.114(12) Uiso d . 1 1

loop_
_atom_site_aniso_label
_atom_site_aniso_U_11
_atom_site_aniso_U_22
_atom_site_aniso_U_33
_atom_site_aniso_U_12
_atom_site_aniso_U_13
_atom_site_aniso_U_23
S1 0.0464(3) 0.0822(5) 0.0480(3) -0.0191(3) -0.0063(2) -0.0016(3)
F1 0.0918(12) 0.0607(10) 0.0964(12) -0.0043(8) -0.0207(10) 0.0173(8)
F2 0.0590(9) 0.0718(10) 0.1096(12) 0.0249(8) 0.0175(9) 0.0149(9)
O1 0.0466(8) 0.0346(8) 0.0549(8) 0.0092(6) 0.0023(7) -0.0076(6)
O2 0.0421(8) 0.0472(8) 0.0545(8) 0.0072(6) 0.0058(6) -0.0144(7)
N1 0.0387(8) 0.0350(8) 0.0280(7) -0.0044(6) 0.0009(6) 0.0008(6)
N2 0.0370(8) 0.0394(9) 0.0342(7) 0.0033(7) -0.0008(6) 0.0068(6)
C1 0.0432(10) 0.0354(10) 0.0275(8) -0.0049(8) 0.0057(7) -0.0020(7)
C2 0.0434(10) 0.0292(9) 0.0266(8) -0.0018(7) 0.0039(7) 0.0020(7)
C3 0.0514(12) 0.0369(11) 0.0414(10) 0.0027(9) 0.0038(9) 0.0085(8)
C4 0.0733(16) 0.0354(11) 0.0492(12) 0.0010(10) 0.0016(11) 0.0115(9)
C5 0.0793(17) 0.0367(11) 0.0467(12) -0.0131(11) 0.0046(11) 0.0098(9)
C6 0.0571(13) 0.0440(12) 0.0357(9) -0.0151(10) 0.0083(9) 0.0009(8)
C7 0.0607(15) 0.0678(16) 0.0559(13) -0.0264(13) 0.0107(11) 0.0060(12)
C8 0.0410(12) 0.0873(19) 0.0629(14) -0.0206(12) 0.0098(11) -0.0020(13)
C9 0.0384(11) 0.0634(15) 0.0522(12) -0.0018(10) 0.0043(9) 0.0006(11)
C10 0.0374(10) 0.0438(11) 0.0315(9) -0.0038(8) 0.0050(7) -0.0025(7)
C11 0.0355(9) 0.0319(9) 0.0316(8) 0.0036(7) 0.0017(7) 0.0007(7)
C12 0.0337(8) 0.0270(8) 0.0270(7) 0.0004(7) 0.0014(6) 0.0022(6)
C13 0.0502(12) 0.0512(12) 0.0292(9) -0.0080(9) -0.0011(8) 0.0006(8)
C14 0.0569(14) 0.0693(16) 0.0444(11) -0.0056(11) -0.0116(10) 0.0096(10)
C15 0.0405(10) 0.0392(11) 0.0344(9) -0.0067(8) 0.0020(7) 0.0036(7)
C16 0.0358(9) 0.0340(10) 0.0341(9) 0.0019(7) 0.0031(7) 0.0052(7)
C17 0.0341(9) 0.0301(9) 0.0262(7) 0.0000(7) 0.0039(6) 0.0039(6)
C18 0.0403(10) 0.0376(10) 0.0319(8) 0.0018(8) 0.0028(7) 0.0079(7)
C19 0.0389(10) 0.0474(11) 0.0307(8) 0.0025(8) -0.0041(7) 0.0025(8)
C20 0.0404(10) 0.0449(11) 0.0258(8) 0.0005(8) 0.0011(7) -0.0039(7)
C21 0.0388(10) 0.0394(10) 0.0269(8) 0.0014(8) 0.0041(7) 0.0011(7)
C22 0.0426(11) 0.0453(12) 0.0404(10) 0.0005(9) 0.0003(8) -0.0070(8)
C23 0.0452(11) 0.0480(12) 0.0434(10) -0.0060(9) 0.0012(9) -0.0114(9)
C24 0.0610(15) 0.0730(17) 0.0539(13) -0.0129(12) -0.0128(11) -0.0041(12)
C25 0.0636(17) 0.104(2) 0.0739(18) -0.0186(16) -0.0236(14) -0.0036(17)
C26 0.0626(17) 0.100(2) 0.091(2) -0.0331(17) -0.0146(16) -0.0061(19)
C27 0.0731(19) 0.0684(19) 0.095(2) -0.0281(15) 0.0043(16) 0.0016(16)
C28 0.0554(14) 0.0524(14) 0.0607(14) -0.0041(11) -0.0029(11) -0.0030(11)
C29 0.0381(10) 0.0470(12) 0.0399(10) -0.0018(8) 0.0071(8) 0.0027(8)
C30 0.0569(14) 0.0564(14) 0.0612(14) 0.0016(11) 0.0240(11) 0.0149(11)
C31 0.099(2) 0.077(2) 0.089(2) 0.0018(17) 0.0536(18) 0.0274(16)
C32 0.110(3) 0.091(2) 0.125(3) -0.001(2) 0.085(2) 0.017(2)
C33 0.0672(19) 0.082(2) 0.119(3) 0.0062(15) 0.0536(18) -0.0048(19)
C34 0.0436(12) 0.0555(14) 0.0718(15) 0.0031(10) 0.0148(11) 0.0007(12)

loop_
_atom_type_symbol
_atom_type_description
_atom_type_scat_dispersion_real
_atom_type_scat_dispersion_imag
_atom_type_scat_source
C C 0.0033 0.0016 'International Tables Vol C Tables 4.2.6.8 and 6.1.1.4'
H H 0.0000 0.0000 'International Tables Vol C Tables 4.2.6.8 and 6.1.1.4'
N N 0.0061 0.0033 'International Tables Vol C Tables 4.2.6.8 and 6.1.1.4'
O O 0.0106 0.0060 'International Tables Vol C Tables 4.2.6.8 and 6.1.1.4'
F F 0.0171 0.0103 'International Tables Vol C Tables 4.2.6.8 and 6.1.1.4'
S S 0.1246 0.1234 'International Tables Vol C Tables 4.2.6.8 and 6.1.1.4'

loop_
_geom_angle_atom_site_label_1
_geom_angle_atom_site_label_2
_geom_angle_atom_site_label_3
_geom_angle
C14 S1 C15 91.46(9)
C11 O1 H1O1 105(2)
C13 N1 C15 112.40(15)
C13 N1 C12 119.96(14)
C15 N1 C12 109.94(14)
C18 N2 C19 108.21(15)
C18 N2 C11 103.11(14)
C19 N2 C11 115.84(14)
C2 C1 C10 114.11(16)
C2 C1 C6 122.82(18)
C10 C1 C6 123.02(19)
C3 C2 C1 119.18(17)
C3 C2 C12 132.01(18)
C1 C2 C12 108.72(15)
C2 C3 C4 118.8(2)
C2 C3 H3A 120.6
C4 C3 H3A 120.6
C5 C4 C3 121.9(2)
C5 C4 H4A 119.1
C3 C4 H4A 119.1
C4 C5 C6 121.4(2)
C4 C5 H5A 119.3
C6 C5 H5A 119.3
C5 C6 C7 128.3(2)
C5 C6 C1 115.9(2)
C7 C6 C1 115.7(2)
C8 C7 C6 121.3(2)
C8 C7 H7A 119.3
C6 C7 H7A 119.3
C7 C8 C9 122.0(2)
C7 C8 H8A 119.0
C9 C8 H8A 119.0
C10 C9 C8 118.5(2)
C10 C9 H9A 120.7
C8 C9 H9A 120.7
C9 C10 C1 119.31(19)
C9 C10 C11 132.13(19)
C1 C10 C11 108.53(16)
O1 C11 N2 108.43(14)
O1 C11 C10 112.41(15)
N2 C11 C10 114.97(15)
O1 C11 C12 110.40(14)
N2 C11 C12 105.62(13)
C10 C11 C12 104.71(14)
N1 C12 C2 116.72(13)
N1 C12 C17 103.90(13)
C2 C12 C17 116.96(14)
N1 C12 C11 111.35(13)
C2 C12 C11 103.80(14)
C17 C12 C11 103.44(12)
N1 C13 C14 108.68(17)
N1 C13 H13A 110.0
C14 C13 H13A 110.0
N1 C13 H13B 110.0
C14 C13 H13B 110.0
H13A C13 H13B 108.3
C13 C14 S1 104.09(15)
C13 C14 H14A 110.9
S1 C14 H14A 110.9
C13 C14 H14B 110.9
S1 C14 H14B 110.9
H14A C14 H14B 109.0
N1 C15 C16 105.43(14)
N1 C15 S1 107.77(12)
C16 C15 S1 115.29(14)
N1 C15 H15A 109.4
C16 C15 H15A 109.4
S1 C15 H15A 109.4
C29 C16 C17 117.04(15)
C29 C16 C15 115.48(16)
C17 C16 C15 101.78(14)
C29 C16 H16A 107.3
C17 C16 H16A 107.3
C15 C16 H16A 107.3
C21 C17 C16 114.56(15)
C21 C17 C18 107.44(14)
C16 C17 C18 118.69(15)
C21 C17 C12 110.44(13)
C16 C17 C12 103.63(13)
C18 C17 C12 101.00(13)
N2 C18 C17 103.56(14)
N2 C18 H18A 111.0
C17 C18 H18A 111.0
N2 C18 H18B 111.0
C17 C18 H18B 111.0
H18A C18 H18B 109.0
N2 C19 C20 114.37(15)
N2 C19 H19A 108.7
C20 C19 H19A 108.7
N2 C19 H19B 108.7
C20 C19 H19B 108.7
H19A C19 H19B 107.6
C22 C20 C21 116.36(17)
C22 C20 C19 125.17(18)
C21 C20 C19 118.09(17)
O2 C21 C20 122.80(17)
O2 C21 C17 121.94(17)
C20 C21 C17 115.24(15)
C20 C22 C23 127.34(19)
C20 C22 H22A 116.3
C23 C22 H22A 116.3
C28 C23 C24 116.6(2)
C28 C23 C22 120.2(2)
C24 C23 C22 123.0(2)
C25 C24 C23 120.7(3)
C25 C24 H24A 119.7
C23 C24 H24A 119.6
C26 C25 C24 120.6(3)
C26 C25 H25A 119.7
C24 C25 H25A 119.7
C25 C26 C27 120.4(3)
C25 C26 H26A 119.8
C27 C26 H26A 119.8
C28 C27 C26 118.2(3)
C28 C27 H27A 120.9
C26 C27 H27A 120.9
F1 C28 C27 118.6(2)
F1 C28 C23 117.8(2)
C27 C28 C23 123.5(2)
C34 C29 C30 116.12(19)
C34 C29 C16 121.05(19)
C30 C29 C16 122.82(18)
C29 C30 C31 121.7(2)
C29 C30 H30A 119.2
C31 C30 H30A 119.2
C32 C31 C30 119.4(3)
C32 C31 H31A 120.3
C30 C31 H31A 120.3
C33 C32 C31 120.9(3)
C33 C32 H32A 119.6
C31 C32 H32A 119.6
C32 C33 C34 118.4(3)
C32 C33 H33A 120.8
C34 C33 H33A 120.8
F2 C34 C33 117.8(2)
F2 C34 C29 118.7(2)
C33 C34 C29 123.5(2)

loop_
_geom_bond_atom_site_label_1
_geom_bond_atom_site_label_2
_geom_bond_distance
S1 C14 1.804(2)
S1 C15 1.8129(19)
F1 C28 1.343(3)
F2 C34 1.360(3)
O1 C11 1.403(2)
O1 H1O1 0.89(4)
O2 C21 1.215(2)
N1 C13 1.474(2)
N1 C15 1.478(2)
N1 C12 1.480(2)
N2 C18 1.467(2)
N2 C19 1.477(2)
N2 C11 1.481(2)
C1 C2 1.402(3)
C1 C10 1.404(3)
C1 C6 1.414(3)
C2 C3 1.367(3)
C2 C12 1.519(2)
C3 C4 1.418(3)
C3 H3A 0.9300
C4 C5 1.354(4)
C4 H4A 0.9300
C5 C6 1.408(3)
C5 H5A 0.9300
C6 C7 1.410(3)
C7 C8 1.362(4)
C7 H7A 0.9300
C8 C9 1.415(3)
C8 H8A 0.9300
C9 C10 1.371(3)
C9 H9A 0.9300
C10 C11 1.509(3)
C11 C12 1.607(2)
C12 C17 1.553(2)
C13 C14 1.509(3)
C13 H13A 0.9700
C13 H13B 0.9700
C14 H14A 0.9700
C14 H14B 0.9700
C15 C16 1.531(3)
C15 H15A 0.9800
C16 C29 1.514(3)
C16 C17 1.526(2)
C16 H16A 0.9800
C17 C21 1.513(2)
C17 C18 1.550(2)
C18 H18A 0.9700
C18 H18B 0.9700
C19 C20 1.515(3)
C19 H19A 0.9700
C19 H19B 0.9700
C20 C22 1.344(3)
C20 C21 1.490(3)
C22 C23 1.467(3)
C22 H22A 0.9300
C23 C28 1.379(3)
C23 C24 1.395(3)
C24 C25 1.379(4)
C24 H24A 0.9300
C25 C26 1.367(4)
C25 H25A 0.9300
C26 C27 1.377(4)
C26 H26A 0.9300
C27 C28 1.373(4)
C27 H27A 0.9300
C29 C34 1.381(3)
C29 C30 1.383(3)
C30 C31 1.390(3)
C30 H30A 0.9300
C31 C32 1.367(4)
C31 H31A 0.9300
C32 C33 1.366(5)
C32 H32A 0.9300
C33 C34 1.373(4)
C33 H33A 0.9300

loop_
_geom_hbond_atom_site_label_D
_geom_hbond_atom_site_label_H
_geom_hbond_atom_site_label_A
_geom_hbond_site_symmetry_A
_geom_hbond_distance_DH
_geom_hbond_distance_HA
_geom_hbond_distance_DA
_geom_hbond_angle_DHA
_geom_hbond_publ_flag
O1 H1O1 N1 . 0.89(3) 1.96(3) 2.636(2) 132(3) yes
C14 H14A O2 4_565 0.97 2.54 3.156(3) 121.0 yes
C22 H22A F1 3_766 0.9300 2.4400 3.351(3) 166.00 yes
C25 H25A S1 4_666 0.93 2.78 3.545(3) 139.9 yes

loop_
_geom_torsion_atom_site_label_1
_geom_torsion_atom_site_label_2
_geom_torsion_atom_site_label_3
_geom_torsion_atom_site_label_4
_geom_torsion
C10 C1 C2 C3 175.02(17)
C6 C1 C2 C3 -2.4(3)
C10 C1 C2 C12 -1.8(2)
C6 C1 C2 C12 -179.23(16)
C1 C2 C3 C4 2.8(3)
C12 C2 C3 C4 178.72(18)
C2 C3 C4 C5 -0.9(3)
C3 C4 C5 C6 -1.5(4)
C4 C5 C6 C7 -176.7(2)
C4 C5 C6 C1 1.9(3)
C2 C1 C6 C5 0.1(3)
C10 C1 C6 C5 -177.13(18)
C2 C1 C6 C7 178.86(18)
C10 C1 C6 C7 1.7(3)
C5 C6 C7 C8 177.9(2)
C1 C6 C7 C8 -0.7(3)
C6 C7 C8 C9 -0.3(4)
C7 C8 C9 C10 0.4(4)
C8 C9 C10 C1 0.5(3)
C8 C9 C10 C11 -177.5(2)
C2 C1 C10 C9 -179.01(18)
C6 C1 C10 C9 -1.6(3)
C2 C1 C10 C11 -0.6(2)
C6 C1 C10 C11 176.83(16)
C18 N2 C11 O1 -86.28(16)
C19 N2 C11 O1 155.72(15)
C18 N2 C11 C10 146.96(15)
C19 N2 C11 C10 29.0(2)
C18 N2 C11 C12 32.05(17)
C19 N2 C11 C12 -85.94(17)
C9 C10 C11 O1 -59.4(3)
C1 C10 C11 O1 122.42(16)
C9 C10 C11 N2 65.3(3)
C1 C10 C11 N2 -112.88(17)
C9 C10 C11 C12 -179.3(2)
C1 C10 C11 C12 2.55(18)
C13 N1 C12 C2 11.7(2)
C15 N1 C12 C2 -120.95(16)
C13 N1 C12 C17 142.00(16)
C15 N1 C12 C17 9.40(17)
C13 N1 C12 C11 -107.27(18)
C15 N1 C12 C11 120.13(15)
C3 C2 C12 N1 64.0(3)
C1 C2 C12 N1 -119.72(16)
C3 C2 C12 C17 -59.9(3)
C1 C2 C12 C17 116.38(16)
C3 C2 C12 C11 -173.06(19)
C1 C2 C12 C11 3.20(17)
O1 C11 C12 N1 1.75(18)
N2 C11 C12 N1 -115.26(15)
C10 C11 C12 N1 122.96(15)
O1 C11 C12 C2 -124.63(15)
N2 C11 C12 C2 118.35(14)
C10 C11 C12 C2 -3.43(16)
O1 C11 C12 C17 112.77(15)
N2 C11 C12 C17 -4.25(17)
C10 C11 C12 C17 -126.03(14)
C15 N1 C13 C14 24.5(2)
C12 N1 C13 C14 -107.0(2)
N1 C13 C14 S1 -39.6(2)
C15 S1 C14 C13 35.33(16)
C13 N1 C15 C16 -121.28(16)
C12 N1 C15 C16 15.11(18)
C13 N1 C15 S1 2.34(19)
C12 N1 C15 S1 138.73(12)
C14 S1 C15 N1 -22.38(15)
C14 S1 C15 C16 95.03(15)
N1 C15 C16 C29 -161.34(15)
S1 C15 C16 C29 79.94(18)
N1 C15 C16 C17 -33.48(17)
S1 C15 C16 C17 -152.20(12)
C29 C16 C17 C21 -73.8(2)
C15 C16 C17 C21 159.33(14)
C29 C16 C17 C18 54.9(2)
C15 C16 C17 C18 -71.94(18)
C29 C16 C17 C12 165.79(15)
C15 C16 C17 C12 38.94(16)
N1 C12 C17 C21 -153.45(14)
C2 C12 C17 C21 -23.2(2)
C11 C12 C17 C21 90.14(15)
N1 C12 C17 C16 -30.30(16)
C2 C12 C17 C16 99.91(17)
C11 C12 C17 C16 -146.71(14)
N1 C12 C17 C18 93.09(15)
C2 C12 C17 C18 -136.70(15)
C11 C12 C17 C18 -23.32(16)
C19 N2 C18 C17 74.85(16)
C11 N2 C18 C17 -48.36(17)
C21 C17 C18 N2 -71.17(17)
C16 C17 C18 N2 156.89(15)
C12 C17 C18 N2 44.55(16)
C18 N2 C19 C20 -51.43(19)
C11 N2 C19 C20 63.7(2)
N2 C19 C20 C22 -148.31(18)
N2 C19 C20 C21 24.3(2)
C22 C20 C21 O2 -27.3(3)
C19 C20 C21 O2 159.49(17)
C22 C20 C21 C17 151.05(16)
C19 C20 C21 C17 -22.2(2)
C16 C17 C21 O2 -2.7(2)
C18 C17 C21 O2 -136.84(18)
C12 C17 C21 O2 113.86(19)
C16 C17 C21 C20 178.97(14)
C18 C17 C21 C20 44.81(19)
C12 C17 C21 C20 -64.48(18)
C21 C20 C22 C23 -178.31(18)
C19 C20 C22 C23 -5.6(3)
C20 C22 C23 C28 141.7(2)
C20 C22 C23 C24 -42.4(3)
C28 C23 C24 C25 -1.0(4)
C22 C23 C24 C25 -177.1(2)
C23 C24 C25 C26 1.3(5)
C24 C25 C26 C27 -0.6(5)
C25 C26 C27 C28 -0.3(5)
C26 C27 C28 F1 -178.4(3)
C26 C27 C28 C23 0.6(5)
C24 C23 C28 F1 179.1(2)
C22 C23 C28 F1 -4.7(3)
C24 C23 C28 C27 0.1(4)
C22 C23 C28 C27 176.3(2)
C17 C16 C29 C34 115.1(2)
C15 C16 C29 C34 -125.1(2)
C17 C16 C29 C30 -64.0(3)
C15 C16 C29 C30 55.8(3)
C34 C29 C30 C31 -1.0(4)
C16 C29 C30 C31 178.1(3)
C29 C30 C31 C32 0.9(5)
C30 C31 C32 C33 -0.1(6)
C31 C32 C33 C34 -0.5(6)
C32 C33 C34 F2 -179.8(3)
C32 C33 C34 C29 0.3(5)
C30 C29 C34 F2 -179.5(2)
C16 C29 C34 F2 1.4(3)
C30 C29 C34 C33 0.4(4)
C16 C29 C34 C33 -178.8(3)
